data_7151479
loop_
_publ_author_name
'Anderson, James C.'
'Blake, Alexander J.'
'Graham, Jonathan P.'
'Wilson, Claire'

_publ_section_title
;
 Investigation of the asymmetric ionic Diels?Alder reaction for the
 synthesis of cis-decalins
;
_journal_issue 16
_journal_name_full 'Organic &amp;  Biomolecular Chemistry'
_journal_page_first 2877
_journal_paper_doi 10.1039/b305116a
_journal_volume 1
_journal_year 2003
_chemical_formula_sum 'C23 H34 O4'
_chemical_formula_weight 374.50
_chemical_name_systematic
; 
? 
;
_space_group_IT_number 19
_symmetry_cell_setting orthorhombic
_symmetry_space_group_name_Hall 'P 2ac 2ab'
_symmetry_space_group_name_H-M 'P 21 21 21'
_atom_sites_solution_hydrogens 'geometrically placed, Me 7M and 8M from delta-F'
_atom_sites_solution_primary direct
_atom_sites_solution_secondary difmap
_audit_creation_method SHELXL-97
_cell_angle_alpha 90.00
_cell_angle_beta 90.00
_cell_angle_gamma 90.00
_cell_formula_units_Z 4
_cell_length_a 6.1489(9)
_cell_length_b 14.787(2)
_cell_length_c 23.008(3)
_cell_measurement_reflns_used 62420
_cell_measurement_temperature 120(2)
_cell_measurement_theta_max 27.5
_cell_measurement_theta_min 2.9
_cell_volume 2092.0(5)
_computing_cell_refinement 'DENZO and COLLECT'
_computing_data_reduction 'DENZO and COLLECT'
_computing_structure_refinement 'SHELXL-97 (Sheldrick, 1997)'
_computing_structure_solution 'SHELXS-97 (Sheldrick, 1990)'
_diffrn_ambient_temperature 120(2)
_diffrn_detector_area_resol_mean 9.091
_diffrn_measured_fraction_theta_full 0.872
_diffrn_measured_fraction_theta_max 0.850
_diffrn_measurement_device_type 'Enraf Nonius KappaCCD area detector'
_diffrn_measurement_method 'Phi and Omega scans to fill Ewald sphere'
_diffrn_radiation_monochromator graphite
_diffrn_radiation_source 'Enraf Nonius FR591 rotating anode'
_diffrn_radiation_type MoK\a
_diffrn_radiation_wavelength 0.71073
_diffrn_reflns_av_R_equivalents 0.136
_diffrn_reflns_av_sigmaI/netI 0.1123
_diffrn_reflns_limit_h_max 7
_diffrn_reflns_limit_h_min -7
_diffrn_reflns_limit_k_max 18
_diffrn_reflns_limit_k_min -18
_diffrn_reflns_limit_l_max 25
_diffrn_reflns_limit_l_min -29
_diffrn_reflns_number 9146
_diffrn_reflns_theta_full 25.00
_diffrn_reflns_theta_max 27.50
_diffrn_reflns_theta_min 3.28
_exptl_absorpt_coefficient_mu 0.079
_exptl_absorpt_correction_T_max 1.00
_exptl_absorpt_correction_T_min 0.83
_exptl_absorpt_correction_type multi-scan
_exptl_absorpt_process_details
;
Using multiple and symmetry-related data measurements via the program
SORTAV
See R.H. Blessing, Acta Crysta (1995), A51, 33-38
;
_exptl_crystal_colour colourless
_exptl_crystal_density_diffrn 1.189
_exptl_crystal_density_method 'not measured'
_exptl_crystal_description needle
_exptl_crystal_F_000 816
_exptl_crystal_size_max 0.15
_exptl_crystal_size_mid 0.02
_exptl_crystal_size_min 0.02
_refine_diff_density_max 0.259
_refine_diff_density_min -0.240
_refine_diff_density_rms 0.059
_refine_ls_abs_structure_details 'Flack H D (1983), Acta Cryst. A39, 876-881'
_refine_ls_abs_structure_Flack 1(4)
_refine_ls_extinction_coef 0.020(3)
_refine_ls_extinction_expression Fc^*^=kFc[1+0.001xFc^2^\l^3^/sin(2\q)]^-1/4^
_refine_ls_extinction_method SHELXL
_refine_ls_goodness_of_fit_ref 1.129
_refine_ls_hydrogen_treatment 'riding model, Me as rigid rotating group'
_refine_ls_matrix_type full
_refine_ls_number_parameters 247
_refine_ls_number_reflns 2341
_refine_ls_number_restraints 0
_refine_ls_restrained_S_all 1.129
_refine_ls_R_factor_all 0.1432
_refine_ls_R_factor_gt 0.0934
_refine_ls_shift/su_max 0.000
_refine_ls_shift/su_mean 0.000
_refine_ls_structure_factor_coef Fsqd
_refine_ls_weighting_details 'calc w=1/[\s^2^(Fo^2^)+(0.0346P)^2^+2.8401P] where P=(Fo^2^+2Fc^2^)/3'
_refine_ls_weighting_scheme calc
_refine_ls_wR_factor_gt 0.1562
_refine_ls_wR_factor_ref 0.1767
_reflns_number_gt 1639
_reflns_number_total 2361
_reflns_threshold_expression >2sigma(I)
_cod_data_source_file b305116a.txt
_cod_data_source_block compound31
_cod_depositor_comments
;
The following automatic conversions were performed:
'_symmetry_cell_setting' value 'Orthorhombic' changed to 'orthorhombic'
according to '/home/saulius/struct/CIF-dictionaries/cif_core.dic'
dictionary named 'cif_core.dic' version 2.4.1 from 2010-06-29.

Automatic conversion script
Id: cif_fix_enum 1527 2010-12-29 10:47:43Z saulius 
;
_cod_database_code 7151479

loop_
_symmetry_equiv_pos_as_xyz
'x, y, z'
'-x+1/2, -y, z+1/2'
'-x, y+1/2, -z+1/2'
'x+1/2, -y+1/2, -z'

loop_
_atom_site_label
_atom_site_type_symbol
_atom_site_fract_x
_atom_site_fract_y
_atom_site_fract_z
_atom_site_U_iso_or_equiv
_atom_site_adp_type
_atom_site_occupancy
_atom_site_symmetry_multiplicity
_atom_site_calc_flag
_atom_site_refinement_flags
_atom_site_disorder_assembly
_atom_site_disorder_group
C1 C 0.5001(10) 0.0606(4) 0.6050(2) 0.0290(16) Uani 1 1 d . . .
H1A H 0.3744 0.0971 0.6195 0.035 Uiso 1 1 calc R . .
C2 C 0.6777(11) 0.1246(5) 0.5855(2) 0.0351(17) Uani 1 1 d . . .
H2A H 0.8096 0.0898 0.5751 0.042 Uiso 1 1 calc R . .
H2B H 0.7155 0.1663 0.6177 0.042 Uiso 1 1 calc R . .
C3 C 0.6005(12) 0.1785(5) 0.5333(2) 0.0355(17) Uani 1 1 d . . .
H3A H 0.7225 0.2155 0.5183 0.043 Uiso 1 1 calc R . .
H3B H 0.4833 0.2202 0.5456 0.043 Uiso 1 1 calc R . .
C4 C 0.5157(11) 0.1175(5) 0.4846(2) 0.0366(18) Uani 1 1 d . . .
H4A H 0.4569 0.1555 0.4528 0.044 Uiso 1 1 calc R . .
H4B H 0.6372 0.0813 0.4687 0.044 Uiso 1 1 calc R . .
C5 C 0.3378(10) 0.0543(5) 0.5068(2) 0.0331(17) Uani 1 1 d . . .
H5A H 0.2161 0.0928 0.5215 0.040 Uiso 1 1 calc R . .
C6 C 0.2461(11) -0.0055(5) 0.4578(2) 0.0312(15) Uani 1 1 d . . .
H6A H 0.1001 -0.0273 0.4694 0.037 Uiso 1 1 calc R . .
H6B H 0.2286 0.0317 0.4224 0.037 Uiso 1 1 calc R . .
C7 C 0.3862(11) -0.0857(4) 0.4435(2) 0.0306(17) Uani 1 1 d . . .
C7M C 0.3194(12) -0.1321(5) 0.3875(2) 0.0423(19) Uani 1 1 d . . .
H7M1 H 0.4288 -0.1775 0.3770 0.063 Uiso 1 1 calc R . .
H7M2 H 0.3080 -0.0871 0.3564 0.063 Uiso 1 1 calc R . .
H7M3 H 0.1783 -0.1617 0.3930 0.063 Uiso 1 1 calc R . .
C8 C 0.5462(11) -0.1140(5) 0.4781(2) 0.0308(16) Uani 1 1 d . . .
C8M C 0.6988(12) -0.1914(5) 0.4646(3) 0.047(2) Uani 1 1 d . . .
H8M1 H 0.6678 -0.2146 0.4256 0.071 Uiso 1 1 calc R . .
H8M2 H 0.6780 -0.2397 0.4932 0.071 Uiso 1 1 calc R . .
H8M3 H 0.8494 -0.1699 0.4663 0.071 Uiso 1 1 calc R . .
C9 C 0.5958(11) -0.0695(4) 0.5358(2) 0.0310(16) Uani 1 1 d . . .
H9A H 0.7330 -0.0349 0.5321 0.037 Uiso 1 1 calc R . .
H9B H 0.6192 -0.1172 0.5653 0.037 Uiso 1 1 calc R . .
C10 C 0.4167(9) -0.0053(5) 0.5577(2) 0.0264(14) Uani 1 1 d . . .
C10M C 0.2278(10) -0.0597(5) 0.5824(2) 0.0351(17) Uani 1 1 d . . .
H10A H 0.1734 -0.1015 0.5527 0.053 Uiso 1 1 calc R . .
H10B H 0.1109 -0.0185 0.5941 0.053 Uiso 1 1 calc R . .
H10C H 0.2775 -0.0942 0.6163 0.053 Uiso 1 1 calc R . .
O11 O 0.5889(6) 0.0070(3) 0.65422(14) 0.0304(11) Uani 1 1 d . . .
O12 O 0.3036(7) 0.0434(3) 0.71238(15) 0.0367(12) Uani 1 1 d . . .
C12 C 0.4755(10) 0.0079(4) 0.7045(2) 0.0271(15) Uani 1 1 d . . .
C13 C 0.6044(10) -0.0425(4) 0.7509(2) 0.0278(15) Uani 1 1 d . . .
O14 O 0.4483(7) -0.0633(3) 0.79724(14) 0.0309(11) Uani 1 1 d . . .
O15 O 0.4521(7) -0.1625(3) 0.87110(16) 0.0414(13) Uani 1 1 d . . .
C15 C 0.5474(10) -0.1302(5) 0.8299(2) 0.0303(16) Uani 1 1 d . . .
C16 C 0.7664(10) -0.1468(4) 0.8050(2) 0.0276(16) Uani 1 1 d . . .
C16M C 0.8752(10) -0.2327(5) 0.8247(2) 0.0337(17) Uani 1 1 d . . .
H16A H 0.9002 -0.2300 0.8668 0.051 Uiso 1 1 calc R . .
H16B H 1.0146 -0.2396 0.8046 0.051 Uiso 1 1 calc R . .
H16C H 0.7814 -0.2844 0.8157 0.051 Uiso 1 1 calc R . .
C17 C 0.8945(10) -0.0587(4) 0.8188(2) 0.0310(16) Uani 1 1 d . . .
H17A H 1.0501 -0.0653 0.8086 0.037 Uiso 1 1 calc R . .
H17B H 0.8824 -0.0428 0.8605 0.037 Uiso 1 1 calc R . .
C18 C 0.7826(10) 0.0141(4) 0.7800(2) 0.0295(16) Uani 1 1 d . . .
H18A H 0.7205 0.0637 0.8036 0.035 Uiso 1 1 calc R . .
H18B H 0.8848 0.0396 0.7510 0.035 Uiso 1 1 calc R . .
C19 C 0.7104(10) -0.1355(5) 0.7394(2) 0.0286(16) Uani 1 1 d . . .
C20 C 0.5492(11) -0.2071(5) 0.7176(2) 0.0382(18) Uani 1 1 d . . .
H20A H 0.5195 -0.1971 0.6763 0.057 Uiso 1 1 calc R . .
H20B H 0.4133 -0.2024 0.7397 0.057 Uiso 1 1 calc R . .
H20C H 0.6117 -0.2675 0.7230 0.057 Uiso 1 1 calc R . .
C21 C 0.9093(10) -0.1354(5) 0.7002(2) 0.0359(17) Uani 1 1 d . . .
H21A H 0.8635 -0.1283 0.6597 0.054 Uiso 1 1 calc R . .
H21B H 0.9877 -0.1927 0.7047 0.054 Uiso 1 1 calc R . .
H21C H 1.0050 -0.0852 0.7111 0.054 Uiso 1 1 calc R . .

loop_
_atom_site_aniso_label
_atom_site_aniso_U_11
_atom_site_aniso_U_22
_atom_site_aniso_U_33
_atom_site_aniso_U_23
_atom_site_aniso_U_13
_atom_site_aniso_U_12
C1 0.035(4) 0.034(4) 0.018(3) 0.004(3) -0.002(3) 0.007(3)
C2 0.036(4) 0.044(5) 0.025(3) -0.002(3) 0.002(3) 0.000(4)
C3 0.048(4) 0.038(5) 0.021(3) 0.004(3) 0.000(3) -0.003(4)
C4 0.046(4) 0.047(5) 0.017(3) 0.002(3) 0.001(3) -0.001(4)
C5 0.031(3) 0.052(5) 0.017(3) -0.001(3) -0.004(3) 0.001(4)
C6 0.040(4) 0.036(4) 0.018(3) 0.009(3) -0.004(3) 0.000(3)
C7 0.041(4) 0.031(5) 0.020(3) 0.003(3) 0.000(3) -0.008(3)
C7M 0.061(5) 0.042(5) 0.024(3) -0.003(3) -0.003(3) -0.001(4)
C8 0.039(4) 0.031(4) 0.023(3) -0.001(3) 0.006(3) -0.003(4)
C8M 0.051(5) 0.050(6) 0.041(4) -0.001(3) 0.010(4) -0.003(4)
C9 0.034(4) 0.035(4) 0.024(3) 0.006(3) -0.002(3) 0.001(3)
C10 0.023(3) 0.038(4) 0.019(2) 0.004(3) -0.003(2) 0.001(3)
C10M 0.038(4) 0.042(5) 0.026(3) 0.005(3) -0.003(3) 0.006(4)
O11 0.029(2) 0.045(3) 0.0168(18) 0.0007(18) -0.0031(18) 0.005(2)
O12 0.034(3) 0.052(3) 0.025(2) 0.008(2) 0.0015(19) 0.010(2)
C12 0.022(3) 0.036(4) 0.023(3) -0.002(3) 0.003(2) -0.006(3)
C13 0.027(3) 0.042(5) 0.014(2) -0.002(3) 0.000(2) -0.001(3)
O14 0.035(2) 0.039(3) 0.0182(18) 0.0036(18) 0.0053(19) 0.007(2)
O15 0.047(3) 0.054(3) 0.022(2) 0.004(2) 0.009(2) 0.005(3)
C15 0.039(4) 0.035(5) 0.017(3) -0.002(3) 0.000(3) -0.006(4)
C16 0.032(4) 0.029(5) 0.022(3) 0.002(3) 0.002(3) 0.002(3)
C16M 0.033(4) 0.043(5) 0.025(3) -0.001(3) 0.001(3) -0.002(4)
C17 0.038(4) 0.040(5) 0.015(3) -0.005(3) -0.005(3) -0.003(4)
C18 0.034(4) 0.035(4) 0.020(3) -0.001(3) 0.001(3) 0.000(3)
C19 0.029(3) 0.041(5) 0.016(3) -0.003(3) -0.002(2) -0.003(4)
C20 0.038(4) 0.055(5) 0.021(3) 0.001(3) -0.004(3) -0.007(4)
C21 0.036(4) 0.050(5) 0.022(3) 0.001(3) 0.003(3) 0.003(4)

loop_
_atom_type_symbol
_atom_type_description
_atom_type_scat_dispersion_real
_atom_type_scat_dispersion_imag
_atom_type_scat_source
C C 0.0033 0.0016 'International Tables Vol C Tables 4.2.6.8 and 6.1.1.4'
H H 0.0000 0.0000 'International Tables Vol C Tables 4.2.6.8 and 6.1.1.4'
O O 0.0106 0.0060 'International Tables Vol C Tables 4.2.6.8 and 6.1.1.4'

loop_
_computing_data_collection
' DENZO (Otwinowski and Minor, 1997'
' COLLECT (Hooft, 1998)'

loop_
_geom_angle_atom_site_label_1
_geom_angle_atom_site_label_2
_geom_angle_atom_site_label_3
_geom_angle
_geom_angle_site_symmetry_1
_geom_angle_site_symmetry_3
_geom_angle_publ_flag
O11 C1 C2 107.1(5) . . ?
O11 C1 C10 108.8(5) . . ?
C2 C1 C10 115.1(5) . . ?
C1 C2 C3 109.7(5) . . ?
C2 C3 C4 112.2(5) . . ?
C5 C4 C3 111.1(5) . . ?
C4 C5 C6 111.7(4) . . ?
C4 C5 C10 112.2(5) . . ?
C6 C5 C10 110.0(5) . . ?
C7 C6 C5 113.8(5) . . ?
C8 C7 C6 122.8(5) . . ?
C8 C7 C7M 124.4(6) . . ?
C6 C7 C7M 112.8(6) . . ?
C7 C8 C8M 125.0(6) . . ?
C7 C8 C9 122.4(6) . . ?
C8M C8 C9 112.6(6) . . ?
C8 C9 C10 114.3(5) . . ?
C10M C10 C9 110.0(5) . . ?
C10M C10 C5 110.2(5) . . ?
C9 C10 C5 109.2(4) . . ?
C10M C10 C1 108.8(4) . . ?
C9 C10 C1 112.4(5) . . ?
C5 C10 C1 106.2(5) . . ?
C12 O11 C1 117.3(5) . . ?
O12 C12 O11 126.2(6) . . ?
O12 C12 C13 124.7(5) . . ?
O11 C12 C13 109.1(5) . . ?
O14 C13 C12 105.7(4) . . ?
O14 C13 C18 105.4(4) . . ?
C12 C13 C18 114.2(5) . . ?
O14 C13 C19 102.4(5) . . ?
C12 C13 C19 122.3(4) . . ?
C18 C13 C19 105.1(5) . . ?
C15 O14 C13 104.9(4) . . ?
O15 C15 O14 119.6(6) . . ?
O15 C15 C16 132.5(6) . . ?
O14 C15 C16 107.8(5) . . ?
C15 C16 C16M 115.2(5) . . ?
C15 C16 C17 104.0(5) . . ?
C16M C16 C17 114.8(5) . . ?
C15 C16 C19 99.0(4) . . ?
C16M C16 C19 118.8(5) . . ?
C17 C16 C19 102.8(5) . . ?
C16 C17 C18 103.8(5) . . ?
C13 C18 C17 100.9(5) . . ?
C21 C19 C20 109.1(5) . . ?
C21 C19 C13 116.1(5) . . ?
C20 C19 C13 113.5(5) . . ?
C21 C19 C16 113.4(5) . . ?
C20 C19 C16 112.7(5) . . ?
C13 C19 C16 91.2(4) . . ?

loop_
_geom_bond_atom_site_label_1
_geom_bond_atom_site_label_2
_geom_bond_distance
_geom_bond_site_symmetry_2
_geom_bond_publ_flag
C1 O11 1.486(6) . ?
C1 C2 1.514(9) . ?
C1 C10 1.548(8) . ?
C2 C3 1.518(8) . ?
C3 C4 1.530(8) . ?
C4 C5 1.526(8) . ?
C5 C6 1.540(8) . ?
C5 C10 1.545(8) . ?
C6 C7 1.502(9) . ?
C7 C8 1.332(8) . ?
C7 C7M 1.517(8) . ?
C8 C8M 1.511(9) . ?
C8 C9 1.514(8) . ?
C9 C10 1.538(8) . ?
C10 C10M 1.523(8) . ?
O11 C12 1.351(6) . ?
O12 C12 1.194(7) . ?
C12 C13 1.524(8) . ?
C13 O14 1.467(6) . ?
C13 C18 1.532(8) . ?
C13 C19 1.546(9) . ?
O14 C15 1.384(7) . ?
O15 C15 1.212(7) . ?
C15 C16 1.485(9) . ?
C16 C16M 1.506(8) . ?
C16 C17 1.555(8) . ?
C16 C19 1.557(7) . ?
C17 C18 1.558(8) . ?
C19 C21 1.519(8) . ?
C19 C20 1.534(8) . ?

loop_
_geom_torsion_atom_site_label_1
_geom_torsion_atom_site_label_2
_geom_torsion_atom_site_label_3
_geom_torsion_atom_site_label_4
_geom_torsion
_geom_torsion_site_symmetry_1
_geom_torsion_site_symmetry_2
_geom_torsion_site_symmetry_3
_geom_torsion_site_symmetry_4
_geom_torsion_publ_flag
O11 C1 C2 C3 177.4(5) . . . . ?
C10 C1 C2 C3 56.3(7) . . . . ?
C1 C2 C3 C4 -53.0(7) . . . . ?
C2 C3 C4 C5 54.8(7) . . . . ?
C3 C4 C5 C6 178.3(6) . . . . ?
C3 C4 C5 C10 -57.6(7) . . . . ?
C4 C5 C6 C7 79.9(6) . . . . ?
C10 C5 C6 C7 -45.5(7) . . . . ?
C5 C6 C7 C8 14.5(8) . . . . ?
C5 C6 C7 C7M -167.8(5) . . . . ?
C6 C7 C8 C8M -177.0(6) . . . . ?
C7M C7 C8 C8M 5.6(10) . . . . ?
C6 C7 C8 C9 2.1(9) . . . . ?
C7M C7 C8 C9 -175.3(6) . . . . ?
C7 C8 C9 C10 13.8(9) . . . . ?
C8M C8 C9 C10 -167.1(5) . . . . ?
C8 C9 C10 C10M 76.7(6) . . . . ?
C8 C9 C10 C5 -44.3(7) . . . . ?
C8 C9 C10 C1 -161.8(5) . . . . ?
C4 C5 C10 C10M 174.0(5) . . . . ?
C6 C5 C10 C10M -61.0(6) . . . . ?
C4 C5 C10 C9 -65.1(6) . . . . ?
C6 C5 C10 C9 60.0(7) . . . . ?
C4 C5 C10 C1 56.3(6) . . . . ?
C6 C5 C10 C1 -178.6(5) . . . . ?
O11 C1 C10 C10M 64.2(6) . . . . ?
C2 C1 C10 C10M -175.6(5) . . . . ?
O11 C1 C10 C9 -57.9(6) . . . . ?
C2 C1 C10 C9 62.3(6) . . . . ?
O11 C1 C10 C5 -177.2(4) . . . . ?
C2 C1 C10 C5 -57.0(6) . . . . ?
C2 C1 O11 C12 124.8(5) . . . . ?
C10 C1 O11 C12 -110.2(5) . . . . ?
C1 O11 C12 O12 4.7(9) . . . . ?
C1 O11 C12 C13 -174.2(5) . . . . ?
O12 C12 C13 O14 18.3(8) . . . . ?
O11 C12 C13 O14 -162.8(4) . . . . ?
O12 C12 C13 C18 -97.2(7) . . . . ?
O11 C12 C13 C18 81.7(6) . . . . ?
O12 C12 C13 C19 134.4(6) . . . . ?
O11 C12 C13 C19 -46.7(7) . . . . ?
C12 C13 O14 C15 162.9(5) . . . . ?
C18 C13 O14 C15 -75.7(6) . . . . ?
C19 C13 O14 C15 33.9(5) . . . . ?
C13 O14 C15 O15 -178.3(5) . . . . ?
C13 O14 C15 C16 2.5(6) . . . . ?
O15 C15 C16 C16M 15.9(9) . . . . ?
O14 C15 C16 C16M -165.0(5) . . . . ?
O15 C15 C16 C17 -110.6(8) . . . . ?
O14 C15 C16 C17 68.5(5) . . . . ?
O15 C15 C16 C19 143.7(7) . . . . ?
O14 C15 C16 C19 -37.2(6) . . . . ?
C15 C16 C17 C18 -68.2(5) . . . . ?
C16M C16 C17 C18 165.1(5) . . . . ?
C19 C16 C17 C18 34.7(6) . . . . ?
O14 C13 C18 C17 70.1(5) . . . . ?
C12 C13 C18 C17 -174.3(5) . . . . ?
C19 C13 C18 C17 -37.6(5) . . . . ?
C16 C17 C18 C13 1.3(5) . . . . ?
O14 C13 C19 C21 -170.0(4) . . . . ?
C12 C13 C19 C21 72.2(7) . . . . ?
C18 C13 C19 C21 -60.1(5) . . . . ?
O14 C13 C19 C20 62.3(5) . . . . ?
C12 C13 C19 C20 -55.5(7) . . . . ?
C18 C13 C19 C20 172.3(4) . . . . ?
O14 C13 C19 C16 -53.1(5) . . . . ?
C12 C13 C19 C16 -170.9(5) . . . . ?
C18 C13 C19 C16 56.8(5) . . . . ?
C15 C16 C19 C21 171.9(6) . . . . ?
C16M C16 C19 C21 -62.7(8) . . . . ?
C17 C16 C19 C21 65.2(7) . . . . ?
C15 C16 C19 C20 -63.5(6) . . . . ?
C16M C16 C19 C20 61.8(7) . . . . ?
C17 C16 C19 C20 -170.2(5) . . . . ?
C15 C16 C19 C13 52.6(5) . . . . ?
C16M C16 C19 C13 178.0(5) . . . . ?
C17 C16 C19 C13 -54.1(5) . . . . ?

loop_
_cod_related_entry_id
_cod_related_entry_database
_cod_related_entry_code
1 ChemSpider 9958362
